data_7003088
loop_
_publ_author_name
'Barnes, Nicholas A.'
'Brisdon, Alan K.'
'Brown, F. R. William'
'Cross, Wendy I.'
'Herbert, Christopher J.'
'Pritchard, Robin G.'
'Sadiq, Ghazala'

_publ_section_title
;
 The coordination chemistry of perfluorovinyl substituted phosphine
 ligands, a crystallographic and spectroscopic study.
 Co-crystallisation of both cis- and trans-isomers of
 [PtCl2{PiPr2(CF&#xE001;CF2)}2] within the same unit cell
;
_journal_issue 1
_journal_name_full 'Dalton Transactions'
_journal_page_first 101
_journal_paper_doi 10.1039/b711825b
_journal_year 2008
_chemical_compound_source 'synthesis as described'
_chemical_formula_moiety 'C16 H28 Br2 F6 P2 Pd1'
_chemical_formula_sum 'C16 H28 Br2 F6 P2 Pd'
_chemical_formula_weight 662.54
_chemical_name_systematic
;
trans-bis(diisopropylperfluorovinyl)palladiumdibromide
;
_space_group_IT_number 14
_symmetry_cell_setting monoclinic
_symmetry_Int_Tables_number 14
_symmetry_space_group_name_Hall '-P 2yn'
_symmetry_space_group_name_H-M 'P 1 21/n 1'
_atom_sites_solution_hydrogens geom
_atom_sites_solution_primary direct
_atom_sites_solution_secondary difmap
_audit_conform_dict_location ftp://ftp.iucr.org/pub/cif_core.dic
_audit_conform_dict_name cif_core.dic
_audit_conform_dict_version 2.2
_audit_creation_date 2003-07-02T11:13:03-00:00
_audit_creation_method 'WinGX routine CIF_UPDATE'
_cell_angle_alpha 90
_cell_angle_beta 93.6970(10)
_cell_angle_gamma 90
_cell_formula_units_Z 2
_cell_length_a 9.7399(2)
_cell_length_b 11.6112(3)
_cell_length_c 10.7920(3)
_cell_measurement_reflns_used 15716
_cell_measurement_temperature 293(2)
_cell_measurement_theta_max 27.485
_cell_measurement_theta_min 1.018
_cell_measurement_wavelength 0.71073
_cell_volume 1217.95(5)
_computing_cell_refinement 'HKL Scalepack (Otwinowski & Minor 1997)'
_computing_data_collection 'Collect (Nonius BV, 1997-2000)'
_computing_data_reduction 'HKL Denzo and Scalepack (Otwinowski & Minor 1997)'
_computing_molecular_graphics 'Ortep-3 for Windows (Farrugia, 1997)'
_computing_publication_material 'WinGX publication routines (Farrugia, 1999)'
_computing_structure_refinement 'SHELXL-97 (Sheldrick, 1997)'
_computing_structure_solution 'SHELXS-97 (Sheldrick, 1997)'
_diffrn_ambient_temperature 293(2)
_diffrn_detector 'CCD plate'
_diffrn_measured_fraction_theta_full 0.995
_diffrn_measured_fraction_theta_max 0.995
_diffrn_measurement_device '95mm CCD camera on \k-goniostat'
_diffrn_measurement_device_type KappaCCD
_diffrn_measurement_method 'CCD rotation images, thick slices'
_diffrn_orient_matrix_type 'by Nonius Collect from scalepack cell'
_diffrn_orient_matrix_UB_11 -0.596806E-1
_diffrn_orient_matrix_UB_12 0.36349E-2
_diffrn_orient_matrix_UB_13 0.719045E-1
_diffrn_orient_matrix_UB_21 -0.836888E-1
_diffrn_orient_matrix_UB_22 -0.71332E-2
_diffrn_orient_matrix_UB_23 -0.582186E-1
_diffrn_orient_matrix_UB_31 0.44319E-2
_diffrn_orient_matrix_UB_32 -0.857508E-1
_diffrn_orient_matrix_UB_33 0.7891E-2
_diffrn_radiation_monochromator graphite
_diffrn_radiation_probe x-ray
_diffrn_radiation_type MoK\a
_diffrn_radiation_wavelength 0.71073
_diffrn_reflns_av_R_equivalents 0.0524
_diffrn_reflns_av_unetI/netI 0.0332
_diffrn_reflns_limit_h_max 12
_diffrn_reflns_limit_h_min -12
_diffrn_reflns_limit_k_max 14
_diffrn_reflns_limit_k_min -15
_diffrn_reflns_limit_l_max 13
_diffrn_reflns_limit_l_min -13
_diffrn_reflns_number 19675
_diffrn_reflns_reduction_process
;
Scaled and merged with SORTAV
R.H. Blessing, (1987) Cryst. Rev. 1, 3-58
R.H. Blessing, (1989) J. Appl. Cryst. 22, 396-397
;
_diffrn_reflns_theta_full 27.48
_diffrn_reflns_theta_max 27.48
_diffrn_reflns_theta_min 3.25
_diffrn_source 'Enraf Nonius FR590'
_exptl_absorpt_coefficient_mu 4.219
_exptl_absorpt_correction_T_max 0.748
_exptl_absorpt_correction_T_min 0.448
_exptl_absorpt_correction_type multi-scan
_exptl_absorpt_process_details
;
R.H. Blessing, Acta Cryst. (1995), A51, 33-38
;
_exptl_crystal_colour colourless
_exptl_crystal_density_diffrn 1.807
_exptl_crystal_density_method 'not measured'
_exptl_crystal_description plate
_exptl_crystal_F_000 648
_exptl_crystal_size_max 0.2
_exptl_crystal_size_mid 0.15
_exptl_crystal_size_min 0.07
_refine_diff_density_max 0.893
_refine_diff_density_min -0.893
_refine_diff_density_rms 0.074
_refine_ls_extinction_coef 0.0067(9)
_refine_ls_extinction_expression Fc^*^=kFc[1+0.001xFc^2^\l^3^/sin(2\q)]^-1/4^
_refine_ls_extinction_method SHELXL
_refine_ls_goodness_of_fit_ref 1.031
_refine_ls_hydrogen_treatment mixed
_refine_ls_matrix_type full
_refine_ls_number_parameters 181
_refine_ls_number_reflns 2786
_refine_ls_number_restraints 0
_refine_ls_restrained_S_all 1.031
_refine_ls_R_factor_all 0.0582
_refine_ls_R_factor_gt 0.036
_refine_ls_shift/su_max 0.001
_refine_ls_shift/su_mean 0
_refine_ls_structure_factor_coef Fsqd
_refine_ls_weighting_details 'calc w=1/[\s^2^(Fo^2^)+(0.0388P)^2^+0.9399P] where P=(Fo^2^+2Fc^2^)/3'
_refine_ls_weighting_scheme calc
_refine_ls_wR_factor_gt 0.0781
_refine_ls_wR_factor_ref 0.087
_reflns_number_gt 2083
_reflns_number_total 2786
_reflns_threshold_expression >2sigma(I)
_cod_data_source_file b711825b.txt
_cod_data_source_block akb01df
_cod_database_code 7003088

loop_
_symmetry_equiv_pos_as_xyz
'x, y, z'
'-x+1/2, y+1/2, -z+1/2'
'-x, -y, -z'
'x-1/2, -y-1/2, z-1/2'

loop_
_atom_site_label
_atom_site_type_symbol
_atom_site_fract_x
_atom_site_fract_y
_atom_site_fract_z
_atom_site_U_iso_or_equiv
_atom_site_adp_type
_atom_site_occupancy
_atom_site_symmetry_multiplicity
_atom_site_calc_flag
_atom_site_refinement_flags
_atom_site_disorder_assembly
_atom_site_disorder_group
C1 C 1.1818(4) 0.0741(3) 0.2375(3) 0.0580(9) Uani 1 1 d . . .
C2 C 1.3000(5) 0.0937(4) 0.2920(5) 0.0755(12) Uani 1 1 d . . .
C3 C 0.9045(5) 0.0072(4) 0.1852(4) 0.0690(12) Uani 1 1 d . . .
C4 C 0.7526(6) 0.0350(9) 0.2042(7) 0.105(2) Uani 1 1 d . . .
C5 C 0.9341(9) -0.1214(5) 0.1865(6) 0.098(2) Uani 1 1 d . . .
C6 C 0.9739(5) 0.2375(4) 0.2886(4) 0.0626(10) Uani 1 1 d . . .
C7 C 0.9723(7) 0.2800(6) 0.1542(6) 0.0874(16) Uani 1 1 d . . .
C8 C 1.0718(7) 0.3076(5) 0.3752(7) 0.0937(17) Uani 1 1 d . . .
F1 F 1.1824(3) 0.0473(3) 0.1133(2) 0.0838(7) Uani 1 1 d . . .
F3 F 1.3184(3) 0.1212(3) 0.4078(3) 0.1089(11) Uani 1 1 d . . .
F2 F 1.4184(3) 0.0901(3) 0.2369(4) 0.1076(10) Uani 1 1 d . . .
Br1 Br 1.17885(5) -0.13680(4) 0.45766(4) 0.0865(2) Uani 1 1 d . . .
Pd1 Pd 1 0 0.5 0.04655(16) Uani 1 2 d S . .
P1 P 1.01499(9) 0.08277(8) 0.30434(8) 0.0472(2) Uani 1 1 d . . .
H3 H 0.927(4) 0.043(4) 0.107(4) 0.073(12) Uiso 1 1 d . . .
H4A H 0.719(8) 0.003(6) 0.282(8) 0.15(3) Uiso 1 1 d . . .
H4B H 0.697(8) 0.004(6) 0.135(7) 0.14(3) Uiso 1 1 d . . .
H4C H 0.744(9) 0.117(7) 0.205(8) 0.17(4) Uiso 1 1 d . . .
H5A H 0.912(4) -0.165(4) 0.262(4) 0.070(13) Uiso 1 1 d . . .
H5B H 0.886(7) -0.155(6) 0.117(7) 0.14(2) Uiso 1 1 d . . .
H5C H 1.030(8) -0.132(6) 0.175(7) 0.14(3) Uiso 1 1 d . . .
H6 H 0.878(4) 0.240(3) 0.309(4) 0.066(11) Uiso 1 1 d . . .
H7A H 0.899(5) 0.235(4) 0.104(4) 0.077(15) Uiso 1 1 d . . .
H7B H 0.963(7) 0.361(6) 0.154(6) 0.13(2) Uiso 1 1 d . . .
H7C H 1.054(6) 0.264(5) 0.118(5) 0.11(2) Uiso 1 1 d . . .
H8A H 1.167(6) 0.304(5) 0.348(5) 0.104(19) Uiso 1 1 d . . .
H8B H 1.045(6) 0.382(6) 0.375(5) 0.11(2) Uiso 1 1 d . . .
H8C H 1.081(6) 0.271(5) 0.468(6) 0.12(2) Uiso 1 1 d . . .

loop_
_atom_site_aniso_label
_atom_site_aniso_U_11
_atom_site_aniso_U_22
_atom_site_aniso_U_33
_atom_site_aniso_U_23
_atom_site_aniso_U_13
_atom_site_aniso_U_12
C1 0.060(2) 0.065(2) 0.050(2) 0.0001(18) 0.0119(17) -0.0027(19)
C2 0.058(3) 0.076(3) 0.093(3) -0.011(3) 0.006(2) 0.001(2)
C3 0.067(3) 0.090(3) 0.049(2) 0.006(2) -0.0012(19) -0.015(2)
C4 0.064(3) 0.155(7) 0.096(4) 0.005(5) -0.005(3) -0.027(4)
C5 0.137(6) 0.078(4) 0.077(4) -0.011(3) -0.009(4) -0.028(4)
C6 0.058(2) 0.061(2) 0.069(3) 0.018(2) 0.011(2) 0.0094(19)
C7 0.092(4) 0.087(4) 0.085(4) 0.040(3) 0.022(3) 0.018(3)
C8 0.100(4) 0.057(3) 0.123(5) -0.007(3) 0.000(4) -0.003(3)
F1 0.0843(17) 0.119(2) 0.0500(13) -0.0063(14) 0.0187(12) 0.0031(16)
F2 0.085(2) 0.144(3) 0.095(2) -0.037(2) -0.0201(16) -0.0080(18)
F3 0.0560(16) 0.101(2) 0.169(3) -0.013(2) 0.0306(18) -0.0013(14)
Br1 0.0988(4) 0.0927(4) 0.0720(3) 0.0233(2) 0.0370(3) 0.0509(3)
Pd1 0.0514(2) 0.0516(2) 0.0374(2) 0.00465(15) 0.00907(15) 0.01231(16)
P1 0.0471(5) 0.0551(5) 0.0398(5) 0.0057(4) 0.0053(4) 0.0014(4)

loop_
_atom_type_symbol
_atom_type_description
_atom_type_scat_dispersion_real
_atom_type_scat_dispersion_imag
_atom_type_scat_source
C C 0.0033 0.0016 'International Tables Vol C Tables 4.2.6.8 and 6.1.1.4'
H H 0 0 'International Tables Vol C Tables 4.2.6.8 and 6.1.1.4'
F F 0.0171 0.0103 'International Tables Vol C Tables 4.2.6.8 and 6.1.1.4'
Br Br -0.2901 2.4595 'International Tables Vol C Tables 4.2.6.8 and 6.1.1.4'
Pd Pd -0.9988 1.0072 'International Tables Vol C Tables 4.2.6.8 and 6.1.1.4'
P P 0.1023 0.0942 'International Tables Vol C Tables 4.2.6.8 and 6.1.1.4'

loop_
_geom_angle_atom_site_label_1
_geom_angle_atom_site_label_2
_geom_angle_atom_site_label_3
_geom_angle
_geom_angle_site_symmetry_1
_geom_angle_site_symmetry_3
_geom_angle_publ_flag
C2 C1 F1 115.3(4) . . ?
C2 C1 P1 127.4(3) . . ?
F1 C1 P1 117.2(3) . . ?
C1 C2 F3 123.6(4) . . ?
C1 C2 F2 124.7(5) . . ?
F3 C2 F2 111.7(4) . . ?
C5 C3 C4 112.8(6) . . ?
C5 C3 P1 111.0(4) . . ?
C4 C3 P1 109.2(4) . . ?
C5 C3 H3 112(3) . . ?
C4 C3 H3 107(3) . . ?
P1 C3 H3 104(3) . . ?
C3 C4 H4A 114(5) . . ?
C3 C4 H4B 108(5) . . ?
H4A C4 H4B 108(6) . . ?
C3 C4 H4C 107(5) . . ?
H4A C4 H4C 109(7) . . ?
H4B C4 H4C 110(7) . . ?
C3 C5 H5A 117(3) . . ?
C3 C5 H5B 108(4) . . ?
H5A C5 H5B 109(5) . . ?
C3 C5 H5C 108(4) . . ?
H5A C5 H5C 108(5) . . ?
H5B C5 H5C 106(6) . . ?
C8 C6 C7 112.1(5) . . ?
C8 C6 P1 109.8(3) . . ?
C7 C6 P1 112.9(4) . . ?
C8 C6 H6 115(2) . . ?
C7 C6 H6 105(2) . . ?
P1 C6 H6 102(2) . . ?
C6 C7 H7A 107(3) . . ?
C6 C7 H7B 108(4) . . ?
H7A C7 H7B 117(5) . . ?
C6 C7 H7C 112(4) . . ?
H7A C7 H7C 106(5) . . ?
H7B C7 H7C 106(6) . . ?
C6 C8 H8A 111(3) . . ?
C6 C8 H8B 110(4) . . ?
H8A C8 H8B 109(5) . . ?
C6 C8 H8C 111(3) . . ?
H8A C8 H8C 103(5) . . ?
H8B C8 H8C 113(5) . . ?
P1 Pd1 P1 180 . 3_756 ?
P1 Pd1 Br1 89.33(2) . 3_756 ?
P1 Pd1 Br1 90.67(2) 3_756 3_756 ?
P1 Pd1 Br1 90.67(2) . . ?
P1 Pd1 Br1 89.33(2) 3_756 . ?
Br1 Pd1 Br1 180 3_756 . ?
C1 P1 C3 101.1(2) . . ?
C1 P1 C6 102.19(19) . . ?
C3 P1 C6 106.6(2) . . ?
C1 P1 Pd1 116.40(13) . . ?
C3 P1 Pd1 111.54(14) . . ?
C6 P1 Pd1 117.27(14) . . ?

loop_
_geom_bond_atom_site_label_1
_geom_bond_atom_site_label_2
_geom_bond_distance
_geom_bond_site_symmetry_2
_geom_bond_publ_flag
C1 C2 1.279(6) . ?
C1 F1 1.377(4) . ?
C1 P1 1.822(4) . ?
C2 F3 1.291(6) . ?
C2 F2 1.331(5) . ?
C3 C5 1.520(8) . ?
C3 C4 1.541(8) . ?
C3 P1 1.845(4) . ?
C3 H3 0.98(5) . ?
C4 H4A 0.99(8) . ?
C4 H4B 0.96(7) . ?
C4 H4C 0.96(8) . ?
C5 H5A 1.00(5) . ?
C5 H5B 0.94(7) . ?
C5 H5C 0.96(8) . ?
C6 C8 1.526(7) . ?
C6 C7 1.532(6) . ?
C6 P1 1.846(4) . ?
C6 H6 0.97(4) . ?
C7 H7A 1.01(5) . ?
C7 H7B 0.95(7) . ?
C7 H7C 0.93(6) . ?
C8 H8A 0.99(6) . ?
C8 H8B 0.90(6) . ?
C8 H8C 1.08(6) . ?
Br1 Pd1 2.4226(4) . ?
Pd1 P1 2.3331(8) . ?
Pd1 P1 2.3331(8) 3_756 ?
Pd1 Br1 2.4226(4) 3_756 ?

loop_
_geom_torsion_atom_site_label_1
_geom_torsion_atom_site_label_2
_geom_torsion_atom_site_label_3
_geom_torsion_atom_site_label_4
_geom_torsion
_geom_torsion_site_symmetry_1
_geom_torsion_site_symmetry_2
_geom_torsion_site_symmetry_3
_geom_torsion_site_symmetry_4
_geom_torsion_publ_flag
F1 C1 C2 F3 179.1(4) . . . . ?
P1 C1 C2 F3 1.6(7) . . . . ?
F1 C1 C2 F2 0.3(7) . . . . ?
P1 C1 C2 F2 -177.3(3) . . . . ?
C2 C1 P1 C3 -165.7(4) . . . . ?
F1 C1 P1 C3 16.8(3) . . . . ?
C2 C1 P1 C6 84.4(5) . . . . ?
F1 C1 P1 C6 -93.1(3) . . . . ?
C2 C1 P1 Pd1 -44.7(5) . . . . ?
F1 C1 P1 Pd1 137.8(3) . . . . ?
C5 C3 P1 C1 71.3(5) . . . . ?
C4 C3 P1 C1 -163.6(4) . . . . ?
C5 C3 P1 C6 177.8(4) . . . . ?
C4 C3 P1 C6 -57.2(5) . . . . ?
C5 C3 P1 Pd1 -53.1(5) . . . . ?
C4 C3 P1 Pd1 72.0(5) . . . . ?
C8 C6 P1 C1 -68.5(4) . . . . ?
C7 C6 P1 C1 57.4(4) . . . . ?
C8 C6 P1 C3 -174.1(4) . . . . ?
C7 C6 P1 C3 -48.2(4) . . . . ?
C8 C6 P1 Pd1 60.1(4) . . . . ?
C7 C6 P1 Pd1 -174.0(3) . . . . ?
P1 Pd1 P1 C1 -7E1(10) 3_756 . . . ?
Br1 Pd1 P1 C1 151.42(15) 3_756 . . . ?
Br1 Pd1 P1 C1 -28.58(15) . . . . ?
P1 Pd1 P1 C3 5E1(10) 3_756 . . . ?
Br1 Pd1 P1 C3 -93.30(17) 3_756 . . . ?
Br1 Pd1 P1 C3 86.70(17) . . . . ?
P1 Pd1 P1 C6 17E1(10) 3_756 . . . ?
Br1 Pd1 P1 C6 30.00(16) 3_756 . . . ?
Br1 Pd1 P1 C6 -150.00(16) . . . . ?
